data_7118506
loop_
_publ_author_name
'Zhou, Jiong'
'Yang, Jie'
'Hua, Bin'
'Shao, Li'
'Zhang, Zhihua'
'Yu, Guocan'

_publ_section_title
;
 The synthesis, structure, and molecular recognition properties of a
 [2]calix[1]biphenyl-type hybrid[3]arene.
;
_journal_issue 8
_journal_name_full 'Chemical communications (Cambridge, England)'
_journal_page_first 1622
_journal_page_last 1624
_journal_paper_doi 10.1039/c5cc09088a
_journal_volume 52
_journal_year 2016
_chemical_formula_moiety 'C37 H42 O8, C H Cl3'
_chemical_formula_sum 'C38 H43 Cl3 O8'
_chemical_formula_weight 734.07
_chemical_name_systematic
; 
 ? 
;
_space_group_crystal_system monoclinic
_space_group_IT_number 15
_space_group_name_Hall '-C 2yc'
_space_group_name_H-M_alt 'C 1 2/c 1'
_symmetry_space_group_name_Hall '-C 2yc'
_symmetry_space_group_name_H-M 'C 1 2/c 1'
_atom_sites_solution_hydrogens geom
_atom_sites_solution_primary direct
_atom_sites_solution_secondary difmap
_audit_creation_method SHELXL-97
_audit_update_record
;
2015-10-19 deposited with the CCDC.
2015-11-27 downloaded from the CCDC.
;
_cell_angle_alpha 90.00
_cell_angle_beta 106.288(5)
_cell_angle_gamma 90.00
_cell_formula_units_Z 8
_cell_length_a 28.1180(13)
_cell_length_b 14.1732(6)
_cell_length_c 19.5603(11)
_cell_measurement_reflns_used 3532
_cell_measurement_temperature 170
_cell_measurement_theta_max 29.4693
_cell_measurement_theta_min 3.0663
_cell_volume 7482.3(7)
_computing_cell_refinement
;
CrysAlisPro, Agilent Technologies,
Version 1.171.35.11 (release 16-05-2011 CrysAlis171 .NET)
(compiled May 16 2011,17:55:39)
;
_computing_data_collection
;
CrysAlisPro, Agilent Technologies,
Version 1.171.35.11 (release 16-05-2011 CrysAlis171 .NET)
(compiled May 16 2011,17:55:39)
;
_computing_data_reduction
;
CrysAlisPro, Agilent Technologies,
Version 1.171.35.11 (release 16-05-2011 CrysAlis171 .NET)
(compiled May 16 2011,17:55:39)
;
_computing_molecular_graphics 'Olex2 (Dolomanov et al., 2009)'
_computing_publication_material 'Olex2 (Dolomanov et al., 2009)'
_computing_structure_refinement 'ShelXL (Sheldrick, 2008)'
_computing_structure_solution 'ShelXS (Sheldrick, 2008)'
_diffrn_ambient_temperature 170
_diffrn_detector_area_resol_mean 10.3592
_diffrn_measured_fraction_theta_full 0.998
_diffrn_measured_fraction_theta_max 0.998
_diffrn_measurement_device_type 'Xcalibur, Atlas, Gemini ultra'
_diffrn_measurement_method '\w scans'
_diffrn_orient_matrix_UB_11 0.0006520000
_diffrn_orient_matrix_UB_12 -0.0499490000
_diffrn_orient_matrix_UB_13 -0.0019529000
_diffrn_orient_matrix_UB_21 0.0165524000
_diffrn_orient_matrix_UB_22 -0.0014993000
_diffrn_orient_matrix_UB_23 0.0348330000
_diffrn_orient_matrix_UB_31 -0.0203957000
_diffrn_orient_matrix_UB_32 -0.0028327000
_diffrn_orient_matrix_UB_33 0.0145202000
_diffrn_radiation_monochromator graphite
_diffrn_radiation_type MoK\a
_diffrn_radiation_wavelength 0.71073
_diffrn_reflns_av_R_equivalents 0.0447
_diffrn_reflns_av_unetI/netI 0.0709
_diffrn_reflns_limit_h_max 33
_diffrn_reflns_limit_h_min -33
_diffrn_reflns_limit_k_max 17
_diffrn_reflns_limit_k_min -14
_diffrn_reflns_limit_l_max 15
_diffrn_reflns_limit_l_min -23
_diffrn_reflns_number 14054
_diffrn_reflns_theta_full 25.35
_diffrn_reflns_theta_max 25.35
_diffrn_reflns_theta_min 3.07
_diffrn_source 'Enhance (Mo) X-ray Source'
_exptl_absorpt_coefficient_mu 0.295
_exptl_absorpt_correction_T_max 1.00000
_exptl_absorpt_correction_T_min 0.86163
_exptl_absorpt_correction_type multi-scan
_exptl_absorpt_process_details
;
CrysAlisPro, Agilent Technologies,
Version 1.171.35.11 (release 16-05-2011 CrysAlis171 .NET)
(compiled May 16 2011,17:55:39)
Empirical absorption correction using spherical harmonics,
 implemented in SCALE3 ABSPACK scaling algorithm.
;
_exptl_crystal_colour colourless
_exptl_crystal_colour_primary colourless
_exptl_crystal_density_diffrn 1.303
_exptl_crystal_density_method 'not measured'
_exptl_crystal_description needle
_exptl_crystal_F_000 3088
_exptl_crystal_size_max 0.45
_exptl_crystal_size_mid 0.2
_exptl_crystal_size_min 0.13
_refine_diff_density_max 0.457
_refine_diff_density_min -0.467
_refine_diff_density_rms 0.059
_refine_ls_extinction_method none
_refine_ls_goodness_of_fit_ref 1.020
_refine_ls_hydrogen_treatment constr
_refine_ls_matrix_type full
_refine_ls_number_parameters 450
_refine_ls_number_reflns 6833
_refine_ls_number_restraints 0
_refine_ls_restrained_S_all 1.020
_refine_ls_R_factor_all 0.0987
_refine_ls_R_factor_gt 0.0536
_refine_ls_shift/su_max 0.001
_refine_ls_shift/su_mean 0.000
_refine_ls_structure_factor_coef Fsqd
_refine_ls_weighting_details 'calc w=1/[\s^2^(Fo^2^)+(0.0651P)^2^+2.6329P] where P=(Fo^2^+2Fc^2^)/3'
_refine_ls_weighting_scheme calc
_refine_ls_wR_factor_gt 0.1224
_refine_ls_wR_factor_ref 0.1430
_reflns_number_gt 4436
_reflns_number_total 6833
_reflns_threshold_expression >2sigma(I)
_cod_data_source_file c5cc09088a2.cif
_cod_data_source_block 150505_zj_87_1_g
_cod_original_cell_volume 7482.4(6)
_cod_database_code 7118506
_reflns_odcompleteness_completeness 99.64
_reflns_odcompleteness_iscentric 1
_reflns_odcompleteness_theta 26.32
_olex2_refinement_description
;
1. Fixed Uiso
 At 1.2 times of:
  All C(H) groups, All C(H,H) groups
 At 1.5 times of:
  All C(H,H,H) groups
2.a Ternary CH refined with riding coordinates:
 C37(H37)
2.b Secondary CH2 refined with riding coordinates:
 C1A(H1AA,H1AB), C13(H13A,H13B), C15(H15A,H15B), C17(H17A,H17B), C27(H27A,H27B)
2.c Aromatic/amide H refined with riding coordinates:
 C3(H3), C4(H4), C6(H6), C8(H8), C9(H9), C12(H12), C20(H20), C32(H32)
2.d Idealised Me refined as rotating group:
 C14(H14A,H14B,H14C), C16(H16A,H16B,H16C), C24(H24A,H24B,H24C), C25(H25A,H25B,
 H25C), C26(H26A,H26B,H26C), C34(H34A,H34B,H34C), C35(H35A,H35B,H35C), C36(H36A,
 H36B,H36C)
;

loop_
_space_group_symop_id
_space_group_symop_operation_xyz
1 'x, y, z'
2 '-x, y, -z+1/2'
3 'x+1/2, y+1/2, z'
4 '-x+1/2, y+1/2, -z+1/2'
5 '-x, -y, -z'
6 'x, -y, z-1/2'
7 '-x+1/2, -y+1/2, -z'
8 'x+1/2, -y+1/2, z-1/2'

loop_
_atom_site_label
_atom_site_type_symbol
_atom_site_fract_x
_atom_site_fract_y
_atom_site_fract_z
_atom_site_U_iso_or_equiv
_atom_site_adp_type
_atom_site_occupancy
_atom_site_calc_flag
_atom_site_refinement_flags_posn
O1 O 0.43225(7) 0.67177(15) 0.73291(11) 0.0366(5) Uani 1 d .
O2 O 0.32258(8) 1.23976(14) 0.44459(11) 0.0393(5) Uani 1 d .
O3 O 0.45797(6) 1.10162(13) 0.41308(11) 0.0281(5) Uani 1 d .
O4 O 0.31767(6) 0.90562(14) 0.34018(10) 0.0260(5) Uani 1 d .
O5 O 0.47407(7) 0.77710(15) 0.34490(14) 0.0475(7) Uani 1 d .
O6 O 0.43115(6) 0.70300(14) 0.46947(11) 0.0313(5) Uani 1 d .
O7 O 0.27088(7) 0.70728(15) 0.30568(10) 0.0331(5) Uani 1 d .
O8 O 0.29415(6) 0.61791(14) 0.55162(10) 0.0300(5) Uani 1 d .
C1 C 0.39537(9) 0.7510(2) 0.62579(15) 0.0234(6) Uani 1 d .
C1A C 0.39435(10) 0.6578(2) 0.58703(15) 0.0275(7) Uani 1 d .
H1AA H 0.4285 0.6410 0.5871 0.033 Uiso 1 calc R
H1AB H 0.3820 0.6078 0.6131 0.033 Uiso 1 calc R
C2 C 0.41533(10) 0.7561(2) 0.70009(15) 0.0274(7) Uani 1 d .
C3 C 0.41764(11) 0.8416(2) 0.73501(16) 0.0327(7) Uani 1 d .
H3 H 0.4305 0.8440 0.7854 0.039 Uiso 1 calc R
C4 C 0.40130(10) 0.9239(2) 0.69711(15) 0.0283(7) Uani 1 d .
H4 H 0.4035 0.9822 0.7218 0.034 Uiso 1 calc R
C5 C 0.38174(9) 0.92185(19) 0.62334(14) 0.0215(6) Uani 1 d .
C6 C 0.37861(9) 0.83405(19) 0.59010(14) 0.0218(6) Uani 1 d .
H6 H 0.3641 0.8312 0.5400 0.026 Uiso 1 calc R
C7 C 0.36678(9) 1.00849(19) 0.57987(15) 0.0224(6) Uani 1 d .
C8 C 0.34980(11) 1.0899(2) 0.60508(16) 0.0316(7) Uani 1 d .
H8 H 0.3483 1.0919 0.6530 0.038 Uiso 1 calc R
C9 C 0.33506(11) 1.1680(2) 0.56181(17) 0.0341(7) Uani 1 d .
H9 H 0.3234 1.2227 0.5802 0.041 Uiso 1 calc R
C10 C 0.33716(10) 1.1668(2) 0.49203(16) 0.0276(7) Uani 1 d .
C11 C 0.35480(9) 1.08683(19) 0.46481(15) 0.0209(6) Uani 1 d .
C12 C 0.36937(9) 1.01057(19) 0.50932(14) 0.0202(6) Uani 1 d .
H12 H 0.3818 0.9565 0.4913 0.024 Uiso 1 calc R
C13 C 0.45251(13) 0.6725(3) 0.80847(17) 0.0457(9) Uani 1 d .
H13A H 0.4270 0.6922 0.8316 0.055 Uiso 1 calc R
H13B H 0.4805 0.7174 0.8224 0.055 Uiso 1 calc R
C14 C 0.46994(14) 0.5748(3) 0.8313(2) 0.0619(12) Uani 1 d .
H14A H 0.4969 0.5578 0.8110 0.093 Uiso 1 calc GR
H14B H 0.4424 0.5303 0.8144 0.093 Uiso 1 calc GR
H14C H 0.4819 0.5722 0.8834 0.093 Uiso 1 calc GR
C15 C 0.31300(16) 1.3289(2) 0.4712(2) 0.0570(11) Uani 1 d .
H15A H 0.3410 1.3481 0.5120 0.068 Uiso 1 calc R
H15B H 0.2825 1.3263 0.4870 0.068 Uiso 1 calc R
C16 C 0.3067(2) 1.3977(3) 0.4105(2) 0.100(2) Uani 1 d .
H16A H 0.2799 1.3763 0.3697 0.150 Uiso 1 calc GR
H16B H 0.3376 1.4015 0.3968 0.150 Uiso 1 calc GR
H16C H 0.2985 1.4602 0.4256 0.150 Uiso 1 calc GR
C17 C 0.35751(10) 1.0857(2) 0.38840(15) 0.0240(6) Uani 1 d .
H17A H 0.3235 1.0806 0.3560 0.029 Uiso 1 calc R
H17B H 0.3717 1.1461 0.3781 0.029 Uiso 1 calc R
C18 C 0.38835(9) 1.00559(19) 0.37345(14) 0.0211(6) Uani 1 d .
C19 C 0.43959(9) 1.0146(2) 0.38784(14) 0.0237(6) Uani 1 d .
C20 C 0.46873(10) 0.9409(2) 0.37711(16) 0.0292(7) Uani 1 d .
H20 H 0.5033 0.9497 0.3843 0.035 Uiso 1 calc R
C21 C 0.44715(10) 0.8537(2) 0.35569(17) 0.0309(7) Uani 1 d .
C22 C 0.39618(10) 0.8390(2) 0.34413(15) 0.0242(6) Uani 1 d .
C23 C 0.36837(9) 0.9175(2) 0.35137(14) 0.0229(6) Uani 1 d .
C24 C 0.51014(10) 1.1163(2) 0.42693(18) 0.0396(8) Uani 1 d .
H24A H 0.5197 1.1071 0.3829 0.059 Uiso 1 calc GR
H24B H 0.5280 1.0711 0.4630 0.059 Uiso 1 calc GR
H24C H 0.5185 1.1807 0.4444 0.059 Uiso 1 calc GR
C25 C 0.29036(11) 0.9175(3) 0.26702(17) 0.0392(8) Uani 1 d .
H25A H 0.3002 0.8688 0.2382 0.059 Uiso 1 calc GR
H25B H 0.2974 0.9800 0.2506 0.059 Uiso 1 calc GR
H25C H 0.2548 0.9120 0.2622 0.059 Uiso 1 calc GR
C26 C 0.52611(13) 0.7885(3) 0.3585(3) 0.0876(18) Uani 1 d .
H26A H 0.5328 0.8407 0.3297 0.131 Uiso 1 calc GR
H26B H 0.5405 0.7303 0.3461 0.131 Uiso 1 calc GR
H26C H 0.5408 0.8025 0.4091 0.131 Uiso 1 calc GR
C27 C 0.37285(10) 0.7419(2) 0.32825(16) 0.0298(7) Uani 1 d .
H27A H 0.3465 0.7444 0.2825 0.036 Uiso 1 calc R
H27B H 0.3984 0.6968 0.3225 0.036 Uiso 1 calc R
C28 C 0.35080(10) 0.70523(19) 0.38552(15) 0.0250(6) Uani 1 d .
C29 C 0.38019(9) 0.68762(19) 0.45475(16) 0.0240(6) Uani 1 d .
C30 C 0.36193(10) 0.66095(19) 0.51096(16) 0.0244(6) Uani 1 d .
C31 C 0.31094(9) 0.64552(19) 0.49541(15) 0.0231(6) Uani 1 d .
C32 C 0.28009(10) 0.65903(19) 0.42699(15) 0.0249(7) Uani 1 d .
H32 H 0.2456 0.6470 0.4168 0.030 Uiso 1 calc R
C33 C 0.29994(10) 0.6901(2) 0.37377(15) 0.0254(7) Uani 1 d .
C34 C 0.45718(12) 0.6207(3) 0.4577(2) 0.0493(10) Uani 1 d .
H34A H 0.4449 0.6016 0.4077 0.074 Uiso 1 calc GR
H34B H 0.4518 0.5694 0.4883 0.074 Uiso 1 calc GR
H34C H 0.4927 0.6347 0.4691 0.074 Uiso 1 calc GR
C35 C 0.24270(10) 0.5945(2) 0.53709(17) 0.0327(7) Uani 1 d .
H35A H 0.2350 0.5414 0.5037 0.049 Uiso 1 calc GR
H35B H 0.2225 0.6492 0.5160 0.049 Uiso 1 calc GR
H35C H 0.2354 0.5770 0.5816 0.049 Uiso 1 calc GR
C36 C 0.21851(10) 0.7095(2) 0.29327(17) 0.0400(8) Uani 1 d .
H36A H 0.2028 0.7297 0.2442 0.060 Uiso 1 calc GR
H36B H 0.2100 0.7540 0.3264 0.060 Uiso 1 calc GR
H36C H 0.2066 0.6464 0.3007 0.060 Uiso 1 calc GR
Cl1 Cl 0.21870(3) 1.12125(7) 0.35468(5) 0.0459(2) Uani 1 d .
Cl2 Cl 0.11286(3) 1.09768(7) 0.32954(5) 0.0536(3) Uani 1 d .
Cl3 Cl 0.16301(3) 1.00589(7) 0.23811(6) 0.0585(3) Uani 1 d .
C37 C 0.16854(11) 1.0443(2) 0.32566(18) 0.0410(8) Uani 1 d .
H37 H 0.1746 0.9880 0.3577 0.049 Uiso 1 calc R

loop_
_atom_site_aniso_label
_atom_site_aniso_U_11
_atom_site_aniso_U_22
_atom_site_aniso_U_33
_atom_site_aniso_U_23
_atom_site_aniso_U_13
_atom_site_aniso_U_12
O1 0.0418(12) 0.0336(12) 0.0260(12) 0.0109(10) -0.0043(9) -0.0017(10)
O2 0.0597(14) 0.0239(11) 0.0356(13) 0.0018(10) 0.0153(11) 0.0156(11)
O3 0.0251(10) 0.0266(11) 0.0317(12) -0.0028(10) 0.0064(8) -0.0046(9)
O4 0.0202(9) 0.0351(12) 0.0239(11) -0.0020(9) 0.0083(8) -0.0020(9)
O5 0.0306(11) 0.0377(13) 0.0821(19) -0.0159(13) 0.0288(12) 0.0034(10)
O6 0.0222(10) 0.0310(12) 0.0400(13) -0.0076(10) 0.0074(9) -0.0028(9)
O7 0.0281(10) 0.0463(14) 0.0209(11) -0.0031(10) 0.0003(9) -0.0070(9)
O8 0.0248(10) 0.0356(12) 0.0281(11) 0.0052(10) 0.0050(8) -0.0045(9)
C1 0.0182(13) 0.0279(16) 0.0229(15) 0.0009(13) 0.0038(11) -0.0039(12)
C1A 0.0248(14) 0.0230(16) 0.0312(17) 0.0038(14) 0.0022(12) -0.0029(12)
C2 0.0249(14) 0.0305(17) 0.0242(16) 0.0062(14) 0.0026(12) -0.0029(13)
C3 0.0392(17) 0.0384(19) 0.0170(15) 0.0038(15) 0.0021(13) 0.0001(15)
C4 0.0336(15) 0.0292(17) 0.0227(16) -0.0038(14) 0.0089(13) -0.0007(14)
C5 0.0204(13) 0.0257(16) 0.0201(15) -0.0013(13) 0.0084(11) -0.0012(12)
C6 0.0196(13) 0.0275(16) 0.0166(14) 0.0011(13) 0.0025(11) -0.0025(12)
C7 0.0215(13) 0.0222(15) 0.0235(15) -0.0022(13) 0.0062(11) -0.0017(12)
C8 0.0410(17) 0.0336(18) 0.0227(16) -0.0036(14) 0.0132(13) 0.0065(14)
C9 0.0472(18) 0.0243(17) 0.0340(18) -0.0054(15) 0.0164(15) 0.0113(14)
C10 0.0304(15) 0.0234(16) 0.0283(17) -0.0007(14) 0.0069(13) 0.0037(13)
C11 0.0178(12) 0.0198(15) 0.0241(15) -0.0022(13) 0.0042(11) -0.0014(11)
C12 0.0196(13) 0.0192(14) 0.0226(15) -0.0042(13) 0.0073(11) 0.0029(12)
C13 0.0474(19) 0.053(2) 0.0271(18) 0.0145(17) -0.0048(15) -0.0061(17)
C14 0.064(2) 0.053(2) 0.048(2) 0.029(2) -0.0195(19) -0.018(2)
C15 0.091(3) 0.030(2) 0.048(2) -0.0020(18) 0.015(2) 0.0225(19)
C16 0.205(6) 0.037(2) 0.052(3) 0.011(2) 0.025(3) 0.045(3)
C17 0.0237(14) 0.0271(16) 0.0211(15) 0.0025(13) 0.0063(11) 0.0018(12)
C18 0.0235(13) 0.0243(15) 0.0165(14) 0.0041(13) 0.0069(11) 0.0021(12)
C19 0.0250(14) 0.0301(17) 0.0158(14) 0.0010(13) 0.0052(11) -0.0017(13)
C20 0.0201(13) 0.0365(18) 0.0332(18) -0.0013(15) 0.0110(12) 0.0002(13)
C21 0.0277(15) 0.0319(18) 0.0372(18) -0.0037(15) 0.0156(13) 0.0030(14)
C22 0.0268(14) 0.0261(16) 0.0222(15) -0.0043(13) 0.0108(12) -0.0008(13)
C23 0.0212(13) 0.0338(17) 0.0147(14) 0.0018(13) 0.0065(11) -0.0007(13)
C24 0.0254(15) 0.040(2) 0.047(2) -0.0031(17) -0.0002(14) -0.0079(14)
C25 0.0292(16) 0.051(2) 0.0329(19) 0.0057(16) 0.0019(14) -0.0023(15)
C26 0.038(2) 0.058(3) 0.176(6) -0.032(3) 0.046(3) 0.008(2)
C27 0.0307(15) 0.0306(17) 0.0295(17) -0.0094(14) 0.0109(13) -0.0019(14)
C28 0.0272(14) 0.0188(15) 0.0292(17) -0.0087(13) 0.0084(13) -0.0030(12)
C29 0.0225(14) 0.0157(14) 0.0328(17) -0.0086(13) 0.0060(12) -0.0034(12)
C30 0.0260(14) 0.0140(14) 0.0301(17) -0.0024(13) 0.0027(12) 0.0010(12)
C31 0.0254(14) 0.0160(15) 0.0278(16) -0.0020(13) 0.0074(12) -0.0022(12)
C32 0.0216(14) 0.0214(15) 0.0296(17) -0.0048(13) 0.0038(12) -0.0052(12)
C33 0.0286(15) 0.0203(15) 0.0242(16) -0.0056(13) 0.0027(12) -0.0021(12)
C34 0.0323(17) 0.050(2) 0.065(3) -0.006(2) 0.0132(17) 0.0117(17)
C35 0.0237(14) 0.0398(19) 0.0351(18) 0.0048(15) 0.0090(13) -0.0001(14)
C36 0.0314(16) 0.051(2) 0.0309(18) 0.0015(17) -0.0026(14) -0.0050(15)
Cl1 0.0412(4) 0.0521(5) 0.0451(5) -0.0028(4) 0.0132(4) 0.0002(4)
Cl2 0.0409(5) 0.0672(6) 0.0579(6) 0.0017(5) 0.0222(4) 0.0109(4)
Cl3 0.0494(5) 0.0626(6) 0.0619(6) -0.0207(5) 0.0130(4) 0.0071(5)
C37 0.0367(17) 0.0378(19) 0.048(2) 0.0093(17) 0.0107(15) 0.0092(15)

loop_
_atom_type_symbol
_atom_type_description
_atom_type_scat_dispersion_real
_atom_type_scat_dispersion_imag
_atom_type_scat_source
C C 0.0033 0.0016 'International Tables Vol C Tables 4.2.6.8 and 6.1.1.4'
H H 0.0000 0.0000 'International Tables Vol C Tables 4.2.6.8 and 6.1.1.4'
Cl Cl 0.1484 0.1585 'International Tables Vol C Tables 4.2.6.8 and 6.1.1.4'
O O 0.0106 0.0060 'International Tables Vol C Tables 4.2.6.8 and 6.1.1.4'

loop_
_geom_angle_atom_site_label_1
_geom_angle_atom_site_label_2
_geom_angle_atom_site_label_3
_geom_angle
C2 O1 C13 117.5(3)
C10 O2 C15 118.3(2)
C19 O3 C24 117.4(2)
C23 O4 C25 112.4(2)
C21 O5 C26 117.7(3)
C29 O6 C34 112.4(2)
C33 O7 C36 118.3(2)
C31 O8 C35 117.6(2)
C2 C1 C1A 120.4(2)
C6 C1 C1A 122.2(2)
C6 C1 C2 117.4(3)
C1 C1A H1AA 109.0
C1 C1A H1AB 109.0
H1AA C1A H1AB 107.8
C30 C1A C1 112.8(2)
C30 C1A H1AA 109.0
C30 C1A H1AB 109.0
O1 C2 C1 115.1(3)
O1 C2 C3 124.6(3)
C3 C2 C1 120.3(3)
C2 C3 H3 119.7
C2 C3 C4 120.6(3)
C4 C3 H3 119.7
C3 C4 H4 119.6
C3 C4 C5 120.7(3)
C5 C4 H4 119.6
C4 C5 C6 117.1(3)
C4 C5 C7 122.8(3)
C6 C5 C7 120.0(2)
C1 C6 C5 123.8(3)
C1 C6 H6 118.1
C5 C6 H6 118.1
C8 C7 C5 123.6(3)
C8 C7 C12 116.7(3)
C12 C7 C5 119.7(2)
C7 C8 H8 119.3
C9 C8 C7 121.4(3)
C9 C8 H8 119.3
C8 C9 H9 119.8
C10 C9 C8 120.3(3)
C10 C9 H9 119.8
O2 C10 C9 124.8(3)
O2 C10 C11 115.0(3)
C9 C10 C11 120.2(3)
C10 C11 C17 120.3(2)
C12 C11 C10 118.0(3)
C12 C11 C17 121.7(2)
C7 C12 H12 118.3
C11 C12 C7 123.4(2)
C11 C12 H12 118.3
O1 C13 H13A 110.2
O1 C13 H13B 110.2
O1 C13 C14 107.8(3)
H13A C13 H13B 108.5
C14 C13 H13A 110.2
C14 C13 H13B 110.2
C13 C14 H14A 109.5
C13 C14 H14B 109.5
C13 C14 H14C 109.5
H14A C14 H14B 109.5
H14A C14 H14C 109.5
H14B C14 H14C 109.5
O2 C15 H15A 110.5
O2 C15 H15B 110.5
O2 C15 C16 106.3(3)
H15A C15 H15B 108.7
C16 C15 H15A 110.5
C16 C15 H15B 110.5
C15 C16 H16A 109.5
C15 C16 H16B 109.5
C15 C16 H16C 109.5
H16A C16 H16B 109.5
H16A C16 H16C 109.5
H16B C16 H16C 109.5
C11 C17 H17A 109.0
C11 C17 H17B 109.0
H17A C17 H17B 107.8
C18 C17 C11 113.0(2)
C18 C17 H17A 109.0
C18 C17 H17B 109.0
C19 C18 C17 120.7(2)
C23 C18 C17 122.2(2)
C23 C18 C19 116.8(2)
O3 C19 C18 114.7(2)
O3 C19 C20 123.7(2)
C20 C19 C18 121.6(3)
C19 C20 H20 120.3
C19 C20 C21 119.5(2)
C21 C20 H20 120.3
O5 C21 C20 122.5(2)
O5 C21 C22 116.1(3)
C20 C21 C22 121.4(3)
C21 C22 C27 122.1(2)
C23 C22 C21 116.3(3)
C23 C22 C27 121.6(2)
O4 C23 C22 117.9(2)
C18 C23 O4 117.8(2)
C18 C23 C22 124.2(2)
O3 C24 H24A 109.5
O3 C24 H24B 109.5
O3 C24 H24C 109.5
H24A C24 H24B 109.5
H24A C24 H24C 109.5
H24B C24 H24C 109.5
O4 C25 H25A 109.5
O4 C25 H25B 109.5
O4 C25 H25C 109.5
H25A C25 H25B 109.5
H25A C25 H25C 109.5
H25B C25 H25C 109.5
O5 C26 H26A 109.5
O5 C26 H26B 109.5
O5 C26 H26C 109.5
H26A C26 H26B 109.5
H26A C26 H26C 109.5
H26B C26 H26C 109.5
C22 C27 H27A 108.8
C22 C27 H27B 108.8
H27A C27 H27B 107.7
C28 C27 C22 113.7(2)
C28 C27 H27A 108.8
C28 C27 H27B 108.8
C29 C28 C27 121.6(2)
C29 C28 C33 115.5(3)
C33 C28 C27 122.8(3)
C28 C29 O6 117.8(3)
C30 C29 O6 117.7(2)
C30 C29 C28 124.5(2)
C29 C30 C1A 122.1(2)
C29 C30 C31 117.0(2)
C31 C30 C1A 120.6(3)
O8 C31 C30 115.7(2)
O8 C31 C32 123.4(2)
C32 C31 C30 120.9(3)
C31 C32 H32 120.2
C33 C32 C31 119.6(2)
C33 C32 H32 120.2
O7 C33 C28 115.7(3)
O7 C33 C32 122.0(2)
C32 C33 C28 122.3(3)
O6 C34 H34A 109.5
O6 C34 H34B 109.5
O6 C34 H34C 109.5
H34A C34 H34B 109.5
H34A C34 H34C 109.5
H34B C34 H34C 109.5
O8 C35 H35A 109.5
O8 C35 H35B 109.5
O8 C35 H35C 109.5
H35A C35 H35B 109.5
H35A C35 H35C 109.5
H35B C35 H35C 109.5
O7 C36 H36A 109.5
O7 C36 H36B 109.5
O7 C36 H36C 109.5
H36A C36 H36B 109.5
H36A C36 H36C 109.5
H36B C36 H36C 109.5
Cl1 C37 Cl2 111.41(19)
Cl1 C37 Cl3 110.61(19)
Cl1 C37 H37 108.3
Cl2 C37 Cl3 109.74(17)
Cl2 C37 H37 108.3
Cl3 C37 H37 108.3

loop_
_geom_bond_atom_site_label_1
_geom_bond_atom_site_label_2
_geom_bond_distance
O1 C2 1.376(3)
O1 C13 1.427(4)
O2 C10 1.373(3)
O2 C15 1.421(4)
O3 C19 1.375(3)
O3 C24 1.430(3)
O4 C23 1.391(3)
O4 C25 1.432(3)
O5 C21 1.373(3)
O5 C26 1.421(4)
O6 C29 1.397(3)
O6 C34 1.429(4)
O7 C33 1.375(3)
O7 C36 1.424(3)
O8 C31 1.370(3)
O8 C35 1.433(3)
C1 C1A 1.520(4)
C1 C2 1.405(4)
C1 C6 1.382(4)
C1A H1AA 0.9900
C1A H1AB 0.9900
C1A C30 1.512(4)
C2 C3 1.384(4)
C3 H3 0.9500
C3 C4 1.390(4)
C4 H4 0.9500
C4 C5 1.393(4)
C5 C6 1.395(4)
C5 C7 1.486(4)
C6 H6 0.9500
C7 C8 1.391(4)
C7 C12 1.403(4)
C8 H8 0.9500
C8 C9 1.385(4)
C9 H9 0.9500
C9 C10 1.383(4)
C10 C11 1.401(4)
C11 C12 1.376(4)
C11 C17 1.518(4)
C12 H12 0.9500
C13 H13A 0.9900
C13 H13B 0.9900
C13 C14 1.495(5)
C14 H14A 0.9800
C14 H14B 0.9800
C14 H14C 0.9800
C15 H15A 0.9900
C15 H15B 0.9900
C15 C16 1.507(6)
C16 H16A 0.9800
C16 H16B 0.9800
C16 H16C 0.9800
C17 H17A 0.9900
C17 H17B 0.9900
C17 C18 1.506(4)
C18 C19 1.394(4)
C18 C23 1.387(4)
C19 C20 1.380(4)
C20 H20 0.9500
C20 C21 1.389(4)
C21 C22 1.403(4)
C22 C23 1.390(4)
C22 C27 1.519(4)
C24 H24A 0.9800
C24 H24B 0.9800
C24 H24C 0.9800
C25 H25A 0.9800
C25 H25B 0.9800
C25 H25C 0.9800
C26 H26A 0.9800
C26 H26B 0.9800
C26 H26C 0.9800
C27 H27A 0.9900
C27 H27B 0.9900
C27 C28 1.516(4)
C28 C29 1.397(4)
C28 C33 1.400(4)
C29 C30 1.390(4)
C30 C31 1.397(4)
C31 C32 1.389(4)
C32 H32 0.9500
C32 C33 1.384(4)
C34 H34A 0.9800
C34 H34B 0.9800
C34 H34C 0.9800
C35 H35A 0.9800
C35 H35B 0.9800
C35 H35C 0.9800
C36 H36A 0.9800
C36 H36B 0.9800
C36 H36C 0.9800
Cl1 C37 1.747(3)
Cl2 C37 1.759(3)
Cl3 C37 1.762(4)
C37 H37 1.0000

loop_
_geom_torsion_atom_site_label_1
_geom_torsion_atom_site_label_2
_geom_torsion_atom_site_label_3
_geom_torsion_atom_site_label_4
_geom_torsion
O1 C2 C3 C4 177.6(3)
O2 C10 C11 C12 -179.1(2)
O2 C10 C11 C17 0.9(4)
O3 C19 C20 C21 176.0(3)
O5 C21 C22 C23 -176.7(3)
O5 C21 C22 C27 6.2(4)
O6 C29 C30 C1A 6.1(4)
O6 C29 C30 C31 -179.8(2)
O8 C31 C32 C33 177.8(3)
C1 C1A C30 C29 89.5(3)
C1 C1A C30 C31 -84.4(3)
C1 C2 C3 C4 -1.4(4)
C1A C1 C2 O1 -1.1(4)
C1A C1 C2 C3 178.0(3)
C1A C1 C6 C5 -175.9(2)
C1A C30 C31 O8 -6.8(4)
C1A C30 C31 C32 172.4(3)
C2 O1 C13 C14 -177.9(3)
C2 C1 C1A C30 167.4(3)
C2 C1 C6 C5 1.9(4)
C2 C3 C4 C5 0.8(4)
C3 C4 C5 C6 1.1(4)
C3 C4 C5 C7 -175.9(2)
C4 C5 C6 C1 -2.5(4)
C4 C5 C7 C8 -29.6(4)
C4 C5 C7 C12 150.6(3)
C5 C7 C8 C9 -178.3(3)
C5 C7 C12 C11 177.9(2)
C6 C1 C1A C30 -14.9(4)
C6 C1 C2 O1 -178.9(2)
C6 C1 C2 C3 0.1(4)
C6 C5 C7 C8 153.4(3)
C6 C5 C7 C12 -26.4(4)
C7 C5 C6 C1 174.6(2)
C7 C8 C9 C10 -0.3(4)
C8 C7 C12 C11 -1.9(4)
C8 C9 C10 O2 178.7(3)
C8 C9 C10 C11 -0.8(4)
C9 C10 C11 C12 0.5(4)
C9 C10 C11 C17 -179.5(3)
C10 O2 C15 C16 170.4(3)
C10 C11 C12 C7 0.9(4)
C10 C11 C17 C18 166.0(2)
C11 C17 C18 C19 -85.3(3)
C11 C17 C18 C23 88.6(3)
C12 C7 C8 C9 1.6(4)
C12 C11 C17 C18 -14.0(3)
C13 O1 C2 C1 -179.4(3)
C13 O1 C2 C3 1.6(4)
C15 O2 C10 C9 11.9(4)
C15 O2 C10 C11 -168.5(3)
C17 C11 C12 C7 -179.1(2)
C17 C18 C19 O3 -2.6(4)
C17 C18 C19 C20 177.5(3)
C17 C18 C23 O4 2.7(4)
C17 C18 C23 C22 -173.0(3)
C18 C19 C20 C21 -4.1(4)
C19 C18 C23 O4 176.8(2)
C19 C18 C23 C22 1.1(4)
C19 C20 C21 O5 -179.2(3)
C19 C20 C21 C22 0.5(5)
C20 C21 C22 C23 3.5(4)
C20 C21 C22 C27 -173.5(3)
C21 C22 C23 O4 179.9(2)
C21 C22 C23 C18 -4.4(4)
C21 C22 C27 C28 115.1(3)
C22 C27 C28 C29 -63.2(3)
C22 C27 C28 C33 114.4(3)
C23 C18 C19 O3 -176.8(2)
C23 C18 C19 C20 3.3(4)
C23 C22 C27 C28 -61.7(4)
C24 O3 C19 C18 -178.2(2)
C24 O3 C19 C20 1.7(4)
C25 O4 C23 C18 95.9(3)
C25 O4 C23 C22 -88.1(3)
C26 O5 C21 C20 1.8(5)
C26 O5 C21 C22 -177.9(3)
C27 C22 C23 O4 -3.1(4)
C27 C22 C23 C18 172.6(3)
C27 C28 C29 O6 -1.3(4)
C27 C28 C29 C30 174.9(3)
C27 C28 C33 O7 2.3(4)
C27 C28 C33 C32 -178.2(3)
C28 C29 C30 C1A -170.1(3)
C28 C29 C30 C31 4.0(4)
C29 C28 C33 O7 -180.0(2)
C29 C28 C33 C32 -0.5(4)
C29 C30 C31 O8 179.0(2)
C29 C30 C31 C32 -1.7(4)
C30 C31 C32 C33 -1.3(4)
C31 C32 C33 O7 -178.0(3)
C31 C32 C33 C28 2.5(4)
C33 C28 C29 O6 -179.1(2)
C33 C28 C29 C30 -2.9(4)
C34 O6 C29 C28 -90.2(3)
C34 O6 C29 C30 93.3(3)
C35 O8 C31 C30 -175.5(2)
C35 O8 C31 C32 5.3(4)
C36 O7 C33 C28 -169.0(3)
C36 O7 C33 C32 11.5(4)
